data_7115868
loop_
_publ_author_name
'Goutam Nandi'
'Israel Goldberg'

_publ_section_title
;
 Fixation of CO2 in bi-layered coordination networks of zinc
 tetra(4-carboxyphenyl)porphyrin with multi-component [Pr2Na3(NO3)(H2O)3]
 connectors
;
_journal_name_full Chem.Commun.
_journal_page_first 13612
_journal_paper_doi 10.1039/C4cc05601A
_journal_volume 50
_journal_year 2014
_chemical_formula_moiety 'C97 H48 N9 Na3 Nd2 O24 Zn2, 3(O)'
_chemical_formula_sum 'C97 H48 N9 Na3 Nd2 O27 Zn2'
_chemical_formula_weight 2259.68
_chemical_name_systematic
; 
 ? 
;
_space_group_IT_number 12
_symmetry_cell_setting monoclinic
_symmetry_space_group_name_Hall '-C 2y'
_symmetry_space_group_name_H-M 'C 1 2/m 1'
_atom_sites_solution_hydrogens geom
_atom_sites_solution_primary direct
_atom_sites_solution_secondary difmap
_audit_creation_method SHELXL-97
_cell_angle_alpha 90.00
_cell_angle_beta 109.1820(10)
_cell_angle_gamma 90.00
_cell_formula_units_Z 4
_cell_length_a 32.9517(15)
_cell_length_b 35.3409(16)
_cell_length_c 11.1750(6)
_cell_measurement_reflns_used 8111
_cell_measurement_temperature 110(2)
_cell_measurement_theta_max 25.31
_cell_measurement_theta_min 1.31
_cell_volume 12291.2(10)
_computing_cell_refinement 'Saint, Bruker-AXS'
_computing_data_collection 'Apex2, Bruker-AXS'
_computing_data_reduction 'Saint, Bruker-AXS'
_computing_structure_refinement 'SHELXL-97 (Sheldrick, 2008)'
_computing_structure_solution 'SHELXTL-2013 (Sheldrick, 2008)'
_diffrn_ambient_temperature 110(2)
_diffrn_detector_area_resol_mean 1.75
_diffrn_measured_fraction_theta_full 0.997
_diffrn_measured_fraction_theta_max 0.997
_diffrn_measurement_device_type 'ApexDuo, Bruker-AXS'
_diffrn_measurement_method '1 deg. \f and \w scans'
_diffrn_radiation_monochromator graphite
_diffrn_radiation_source 'fine-focus sealed tube'
_diffrn_radiation_type MoK\a
_diffrn_radiation_wavelength 0.71073
_diffrn_reflns_av_R_equivalents 0.0354
_diffrn_reflns_av_sigmaI/netI 0.0419
_diffrn_reflns_limit_h_max 39
_diffrn_reflns_limit_h_min -39
_diffrn_reflns_limit_k_max 40
_diffrn_reflns_limit_k_min -42
_diffrn_reflns_limit_l_max 12
_diffrn_reflns_limit_l_min -13
_diffrn_reflns_number 43585
_diffrn_reflns_theta_full 25.31
_diffrn_reflns_theta_max 25.31
_diffrn_reflns_theta_min 1.31
_diffrn_standards_number 0
_exptl_absorpt_coefficient_mu 1.291
_exptl_absorpt_correction_T_max 0.7845
_exptl_absorpt_correction_T_min 0.5405
_exptl_absorpt_correction_type multi-scan
_exptl_absorpt_process_details 'Sadabs, Bruker-AXS'
_exptl_crystal_colour red
_exptl_crystal_density_diffrn 1.221
_exptl_crystal_density_method 'not measured'
_exptl_crystal_description plate
_exptl_crystal_F_000 4488
_exptl_crystal_size_max 0.33
_exptl_crystal_size_mid 0.25
_exptl_crystal_size_min 0.12
_platon_squeeze_details
;
 disordered crystallization solvent (DMA + water)
;
_refine_diff_density_max 1.823
_refine_diff_density_min -2.734
_refine_diff_density_rms 0.127
_refine_ls_extinction_method none
_refine_ls_goodness_of_fit_ref 1.205
_refine_ls_hydrogen_treatment constr
_refine_ls_matrix_type full
_refine_ls_number_parameters 661
_refine_ls_number_reflns 11384
_refine_ls_number_restraints 260
_refine_ls_restrained_S_all 1.202
_refine_ls_R_factor_all 0.0757
_refine_ls_R_factor_gt 0.0558
_refine_ls_shift/su_max 0.019
_refine_ls_shift/su_mean 0.000
_refine_ls_structure_factor_coef Fsqd
_refine_ls_weighting_details 'calc w=1/[\s^2^(Fo^2^)+(0.0986P)^2^+0.0000P] where P=(Fo^2^+2Fc^2^)/3'
_refine_ls_weighting_scheme calc
_refine_ls_wR_factor_gt 0.1621
_refine_ls_wR_factor_ref 0.1761
_reflns_number_gt 8111
_reflns_number_total 11384
_reflns_threshold_expression >2sigma(I)
_cod_data_source_file c4cc05601a1.cif
_cod_data_source_block gt41sq(3)
_cod_original_sg_symbol_H-M 'C 2/m'
_cod_database_code 7115868

loop_
_symmetry_equiv_pos_as_xyz
'x, y, z'
'-x, y, -z'
'x+1/2, y+1/2, z'
'-x+1/2, y+1/2, -z'
'-x, -y, -z'
'x, -y, z'
'-x+1/2, -y+1/2, -z'
'x+1/2, -y+1/2, z'

loop_
_atom_site_label
_atom_site_type_symbol
_atom_site_fract_x
_atom_site_fract_y
_atom_site_fract_z
_atom_site_U_iso_or_equiv
_atom_site_adp_type
_atom_site_occupancy
_atom_site_symmetry_multiplicity
_atom_site_calc_flag
_atom_site_refinement_flags
Nd1 Nd 0.207366(12) 0.0000 0.27624(5) 0.04347(16) Uani 1 2 d SU
Nd2 Nd -0.261070(12) 0.0000 0.24624(5) 0.04098(16) Uani 1 2 d SU
Zn3 Zn -0.033686(17) -0.262439(15) 0.20193(6) 0.02767(16) Uani 1 1 d U
Na4 Na -0.25011(6) -0.07638(5) 0.48584(19) 0.0332(5) Uani 1 1 d U
Na5 Na -0.17794(9) -0.5000 0.5128(3) 0.0419(7) Uani 1 2 d SU
O6 O -0.22165(10) -0.45717(9) 0.3709(3) 0.0302(8) Uani 1 1 d U
O7 O 0.18939(10) -0.45829(9) 0.3394(3) 0.0312(8) Uani 1 1 d U
O8 O -0.23402(10) -0.06938(9) 0.3056(4) 0.0343(8) Uani 1 1 d U
O9 O 0.19275(10) -0.06889(9) 0.3323(4) 0.0361(8) Uani 1 1 d U
O10 O -0.22802(14) 0.0000 0.4882(5) 0.0375(12) Uani 1 2 d SU
O11 O -0.15853(16) 0.0000 0.5901(5) 0.0418(13) Uani 1 2 d SU
O12 O -0.18249(16) 0.0000 0.3782(6) 0.0432(12) Uani 1 2 d SU
O13 O -0.22547(12) -0.04315(9) 0.1370(3) 0.0376(8) Uani 1 1 d U
O14 O -0.25631(12) -0.45702(10) 0.1657(3) 0.0400(9) Uani 1 1 d U
O15 O 0.17537(12) -0.45764(10) 0.1336(4) 0.0405(9) Uani 1 1 d U
O16 O 0.14658(11) -0.04267(9) 0.1649(4) 0.0376(9) Uani 1 1 d U
O17 O -0.25668(15) -0.13915(11) 0.4899(5) 0.0641(13) Uani 1 1 d U
O18 O -0.01338(18) -0.25289(15) 0.3953(4) 0.0769(15) Uani 1 1 d U
O19 O -0.1099(3) -0.5000 0.5014(15) 0.179(6) Uani 1 2 d SU
N20 N 0.02507(12) -0.26302(10) 0.1762(4) 0.0252(8) Uani 1 1 d U
N21 N -0.09930(12) -0.26304(11) 0.1691(4) 0.0266(9) Uani 1 1 d U
N22 N -0.03723(12) -0.20449(11) 0.1708(4) 0.0261(8) Uani 1 1 d U
N23 N -0.03498(12) -0.32059(11) 0.1923(4) 0.0280(9) Uani 1 1 d U
N24 N -0.1883(2) 0.0000 0.4835(8) 0.0486(16) Uani 1 2 d SU
C25 C -0.00022(15) -0.34336(13) 0.2024(4) 0.0273(10) Uani 1 1 d U
C26 C -0.06737(16) -0.34358(13) 0.2033(5) 0.0286(11) Uani 1 1 d U
C27 C -0.00199(15) -0.18238(13) 0.1867(4) 0.0257(10) Uani 1 1 d U
C28 C 0.12947(15) -0.10394(13) 0.2223(4) 0.0270(10) Uani 1 1 d U
C29 C 0.16836(15) -0.44599(13) 0.2305(5) 0.0256(10) Uani 1 1 d U
C30 C 0.07140(15) -0.36117(14) 0.1966(5) 0.0283(11) Uani 1 1 d U
C31 C -0.06952(15) -0.18208(13) 0.1793(5) 0.0284(10) Uani 1 1 d U
C32 C 0.13458(15) -0.41658(13) 0.2177(4) 0.0265(10) Uani 1 1 d U
C33 C 0.15823(16) -0.07043(14) 0.2419(5) 0.0316(11) Uani 1 1 d U
C34 C -0.12521(15) -0.23208(14) 0.1579(5) 0.0287(11) Uani 1 1 d U
C35 C 0.04931(15) -0.23149(13) 0.1673(4) 0.0263(10) Uani 1 1 d U
C36 C -0.22611(16) -0.44489(13) 0.2595(5) 0.0292(11) Uani 1 1 d U
C37 C 0.03854(15) -0.33157(13) 0.1879(4) 0.0262(10) Uani 1 1 d U
C38 C 0.04881(14) -0.29432(13) 0.1674(4) 0.0253(10) Uani 1 1 d U
C39 C -0.14258(15) -0.16416(13) 0.1737(5) 0.0294(11) Uani 1 1 d U
C40 C -0.11130(15) -0.19408(14) 0.1670(5) 0.0294(11) Uani 1 1 d U
C41 C -0.10862(16) -0.33148(14) 0.1919(5) 0.0312(11) Uani 1 1 d U
C42 C 0.13939(15) -0.13416(14) 0.3080(5) 0.0332(12) Uani 1 1 d U
H42 H 0.1655 -0.1341 0.3773 0.040 Uiso 1 1 calc R
C43 C 0.03844(15) -0.19413(13) 0.1819(4) 0.0250(10) Uani 1 1 d U
C44 C -0.12426(15) -0.29420(13) 0.1674(5) 0.0295(11) Uani 1 1 d U
C45 C -0.05170(16) -0.38200(14) 0.2254(5) 0.0338(12) Uani 1 1 d U
H45 H -0.0672 -0.4033 0.2389 0.041 Uiso 1 1 calc R
C46 C 0.07143(15) -0.16412(13) 0.1933(5) 0.0277(10) Uani 1 1 d U
C47 C 0.08787(16) -0.24404(15) 0.1442(5) 0.0356(12) Uani 1 1 d U
H47 H 0.1093 -0.2283 0.1306 0.043 Uiso 1 1 calc R
C48 C -0.18321(16) -0.13218(14) 0.2872(5) 0.0341(12) Uani 1 1 d U
H48 H -0.1931 -0.1311 0.3579 0.041 Uiso 1 1 calc R
C49 C -0.19642(16) -0.41577(13) 0.2400(5) 0.0298(11) Uani 1 1 d U
C50 C -0.19477(15) -0.10412(13) 0.1959(5) 0.0293(11) Uani 1 1 d U
C51 C 0.08773(16) -0.28221(14) 0.1454(5) 0.0349(12) Uani 1 1 d U
H51 H 0.1093 -0.2983 0.1340 0.042 Uiso 1 1 calc R
C52 C -0.05413(16) -0.14374(14) 0.2062(5) 0.0328(11) Uani 1 1 d U
H52 H -0.0701 -0.1225 0.2180 0.039 Uiso 1 1 calc R
C53 C -0.21932(15) -0.07058(14) 0.2133(5) 0.0311(10) Uani 1 1 d U
C54 C -0.01087(17) -0.38198(14) 0.2234(5) 0.0374(12) Uani 1 1 d U
H54 H 0.0074 -0.4034 0.2339 0.045 Uiso 1 1 calc R
C55 C -0.13936(16) -0.36102(14) 0.2065(5) 0.0309(11) Uani 1 1 d U
C56 C 0.11099(16) -0.16421(14) 0.2915(5) 0.0353(12) Uani 1 1 d U
H56 H 0.1185 -0.1852 0.3477 0.042 Uiso 1 1 calc R
C57 C -0.16833(17) -0.24425(15) 0.1406(6) 0.0419(14) Uani 1 1 d U
H57 H -0.1927 -0.2284 0.1260 0.050 Uiso 1 1 calc R
C58 C -0.01228(16) -0.14395(14) 0.2115(5) 0.0335(12) Uani 1 1 d U
H58 H 0.0066 -0.1229 0.2282 0.040 Uiso 1 1 calc R
C59 C -0.18147(16) -0.10684(14) 0.0909(5) 0.0339(12) Uani 1 1 d U
H59 H -0.1901 -0.0882 0.0261 0.041 Uiso 1 1 calc R
C60 C -0.15584(16) -0.13639(15) 0.0800(5) 0.0341(12) Uani 1 1 d U
H60 H -0.1470 -0.1380 0.0074 0.041 Uiso 1 1 calc R
C61 C 0.06273(16) -0.13406(15) 0.1085(5) 0.0364(12) Uani 1 1 d U
H61 H 0.0366 -0.1339 0.0393 0.044 Uiso 1 1 calc R
C62 C -0.15712(17) -0.16203(15) 0.2758(5) 0.0369(12) Uani 1 1 d U
H62 H -0.1493 -0.1811 0.3392 0.044 Uiso 1 1 calc R
C63 C -0.16791(17) -0.28280(15) 0.1489(5) 0.0426(13) Uani 1 1 d U
H63 H -0.1916 -0.2988 0.1436 0.051 Uiso 1 1 calc R
C64 C 0.09128(16) -0.10437(15) 0.1226(5) 0.0334(12) Uani 1 1 d U
H64 H 0.0846 -0.0842 0.0633 0.040 Uiso 1 1 calc R
C65 C -0.20009(18) -0.40242(17) 0.1235(5) 0.0464(15) Uani 1 1 d U
H65 H -0.2221 -0.4121 0.0518 0.056 Uiso 1 1 calc R
C66 C -0.17280(19) -0.37532(17) 0.1062(5) 0.0484(15) Uani 1 1 d U
H66 H -0.1770 -0.3661 0.0232 0.058 Uiso 1 1 calc R
C67 C 0.0000 -0.2646(2) 0.5000 0.057(2) Uani 1 2 d SU
C68 C -0.1645(2) -0.4011(2) 0.3401(6) 0.076(3) Uani 1 1 d U
H68 H -0.1617 -0.4093 0.4235 0.092 Uiso 1 1 calc R
C69 C -0.1362(3) -0.3745(2) 0.3227(6) 0.081(3) Uani 1 1 d U
H69 H -0.1139 -0.3654 0.3945 0.097 Uiso 1 1 calc R
C70 C 0.0772(3) -0.3776(3) 0.0953(6) 0.097(3) Uani 1 1 d U
H70 H 0.0592 -0.3703 0.0132 0.116 Uiso 1 1 calc R
C71 C 0.1083(3) -0.4047(3) 0.1053(6) 0.096(3) Uani 1 1 d U
H71 H 0.1112 -0.4152 0.0302 0.116 Uiso 1 1 calc R
C72 C 0.0985(3) -0.3722(3) 0.3071(6) 0.101(7) Uani 1 1 d U
H72 H 0.0962 -0.3612 0.3822 0.121 Uiso 1 1 calc R
C73 C 0.1301(3) -0.3993(3) 0.3178(7) 0.099(6) Uani 1 1 d U
H73 H 0.1491 -0.4056 0.3996 0.120 Uiso 1 1 calc R
O74 O 0.13963(17) -0.5000 -0.0438(5) 0.0434(13) Uani 1 2 d S
O75 O 0.10633(16) 0.0000 0.0016(5) 0.0410(13) Uani 1 2 d S
O76 O -0.2323(2) 0.0000 -0.0108(6) 0.069(2) Uani 1 2 d SU

loop_
_atom_site_aniso_label
_atom_site_aniso_U_11
_atom_site_aniso_U_22
_atom_site_aniso_U_33
_atom_site_aniso_U_23
_atom_site_aniso_U_13
_atom_site_aniso_U_12
Nd1 0.0156(2) 0.0115(2) 0.1010(4) 0.000 0.0160(2) 0.000
Nd2 0.0175(2) 0.0097(2) 0.0960(4) 0.000 0.0190(2) 0.000
Zn3 0.0197(3) 0.0165(3) 0.0487(4) -0.0004(2) 0.0138(3) 0.0009(2)
Na4 0.0217(10) 0.0179(10) 0.0625(12) 0.0022(9) 0.0175(9) 0.0020(8)
Na5 0.0254(15) 0.0271(14) 0.0681(19) 0.000 0.0072(14) 0.000
O6 0.0266(19) 0.0199(18) 0.049(2) 0.0038(15) 0.0195(16) 0.0028(14)
O7 0.0152(17) 0.0207(18) 0.056(2) 0.0088(15) 0.0090(16) 0.0050(14)
O8 0.0225(19) 0.0169(17) 0.069(2) 0.0024(16) 0.0224(17) 0.0038(14)
O9 0.0186(18) 0.0178(18) 0.069(2) -0.0010(16) 0.0100(16) -0.0040(14)
O10 0.016(2) 0.020(2) 0.081(3) 0.000 0.021(2) 0.000
O11 0.019(3) 0.024(3) 0.079(4) 0.000 0.012(3) 0.000
O12 0.023(3) 0.030(3) 0.084(3) 0.000 0.026(2) 0.000
O13 0.041(2) 0.0177(18) 0.053(2) 0.0103(15) 0.0130(17) 0.0003(15)
O14 0.045(2) 0.027(2) 0.049(2) -0.0057(16) 0.0161(18) -0.0096(17)
O15 0.037(2) 0.031(2) 0.060(2) -0.0001(18) 0.0248(19) 0.0137(17)
O16 0.027(2) 0.0213(19) 0.064(2) 0.0087(16) 0.0149(17) -0.0026(15)
O17 0.069(3) 0.016(2) 0.109(4) 0.003(2) 0.031(3) -0.015(2)
O18 0.106(4) 0.075(4) 0.046(2) 0.004(2) 0.022(3) 0.008(3)
O19 0.060(6) 0.189(12) 0.310(17) 0.000 0.089(8) 0.000
N20 0.018(2) 0.019(2) 0.039(2) 0.0002(17) 0.0089(17) 0.0010(15)
N21 0.020(2) 0.020(2) 0.043(2) 0.0023(17) 0.0146(17) 0.0020(15)
N22 0.018(2) 0.021(2) 0.041(2) -0.0024(17) 0.0117(17) 0.0007(16)
N23 0.022(2) 0.0158(19) 0.047(2) 0.0025(17) 0.0136(18) 0.0034(16)
N24 0.026(3) 0.023(3) 0.095(4) 0.000 0.018(3) 0.000
C25 0.024(2) 0.018(2) 0.038(3) -0.004(2) 0.006(2) 0.0034(19)
C26 0.025(2) 0.019(2) 0.045(3) 0.002(2) 0.016(2) 0.0006(19)
C27 0.018(2) 0.019(2) 0.040(3) 0.002(2) 0.009(2) -0.0026(18)
C28 0.023(2) 0.021(2) 0.041(3) -0.007(2) 0.015(2) -0.0024(19)
C29 0.020(3) 0.015(2) 0.048(3) 0.000(2) 0.018(2) -0.0005(19)
C30 0.022(3) 0.021(2) 0.043(3) 0.003(2) 0.012(2) 0.0022(19)
C31 0.025(2) 0.018(2) 0.044(3) 0.002(2) 0.013(2) 0.0014(19)
C32 0.022(3) 0.017(2) 0.040(3) -0.0005(19) 0.010(2) 0.0023(19)
C33 0.020(3) 0.020(2) 0.059(3) -0.004(2) 0.019(2) -0.0014(19)
C34 0.020(2) 0.025(2) 0.042(3) 0.001(2) 0.012(2) 0.0036(19)
C35 0.015(2) 0.023(2) 0.040(3) 0.001(2) 0.007(2) -0.0008(18)
C36 0.028(3) 0.014(2) 0.050(3) -0.002(2) 0.019(2) 0.004(2)
C37 0.025(2) 0.023(2) 0.030(2) -0.0021(19) 0.008(2) 0.0039(19)
C38 0.015(2) 0.026(2) 0.036(2) -0.001(2) 0.010(2) 0.0056(19)
C39 0.022(3) 0.021(2) 0.047(3) 0.001(2) 0.014(2) -0.0011(19)
C40 0.022(2) 0.025(3) 0.043(3) 0.004(2) 0.012(2) 0.0032(19)
C41 0.026(3) 0.022(2) 0.049(3) -0.005(2) 0.017(2) 0.000(2)
C42 0.016(2) 0.027(3) 0.051(3) 0.002(2) 0.003(2) -0.004(2)
C43 0.021(2) 0.020(2) 0.032(2) 0.0014(19) 0.006(2) -0.0014(19)
C44 0.026(3) 0.021(2) 0.044(3) -0.001(2) 0.014(2) -0.0012(19)
C45 0.031(3) 0.016(2) 0.056(3) 0.003(2) 0.018(2) 0.001(2)
C46 0.019(2) 0.021(2) 0.044(3) -0.004(2) 0.012(2) -0.0030(19)
C47 0.022(3) 0.029(3) 0.060(3) -0.007(2) 0.019(2) -0.007(2)
C48 0.035(3) 0.027(3) 0.048(3) 0.005(2) 0.025(2) 0.005(2)
C49 0.027(3) 0.020(3) 0.047(3) 0.002(2) 0.017(2) 0.002(2)
C50 0.021(3) 0.019(2) 0.049(3) 0.000(2) 0.012(2) -0.0005(19)
C51 0.022(3) 0.026(3) 0.058(3) -0.006(2) 0.014(2) 0.004(2)
C52 0.024(3) 0.017(2) 0.058(3) -0.002(2) 0.016(2) -0.001(2)
C53 0.018(3) 0.021(2) 0.051(3) 0.003(2) 0.008(2) -0.0012(19)
C54 0.032(3) 0.021(3) 0.061(3) 0.003(2) 0.018(3) 0.008(2)
C55 0.031(3) 0.020(2) 0.047(3) -0.002(2) 0.019(2) 0.000(2)
C56 0.025(3) 0.020(3) 0.054(3) 0.006(2) 0.004(2) -0.002(2)
C57 0.023(3) 0.029(3) 0.080(4) 0.004(3) 0.026(3) 0.005(2)
C58 0.028(3) 0.020(3) 0.055(3) -0.002(2) 0.016(2) -0.002(2)
C59 0.027(3) 0.028(3) 0.051(3) 0.009(2) 0.019(2) 0.004(2)
C60 0.028(3) 0.033(3) 0.048(3) 0.003(2) 0.021(2) 0.002(2)
C61 0.028(3) 0.034(3) 0.041(3) 0.005(2) 0.003(2) -0.009(2)
C62 0.037(3) 0.026(3) 0.054(3) 0.013(2) 0.024(3) 0.012(2)
C63 0.028(3) 0.028(3) 0.073(4) -0.003(3) 0.018(3) -0.004(2)
C64 0.029(3) 0.032(3) 0.040(3) 0.008(2) 0.011(2) -0.003(2)
C65 0.035(3) 0.045(4) 0.054(3) 0.011(3) 0.008(3) -0.014(3)
C66 0.045(4) 0.049(4) 0.046(3) 0.017(3) 0.008(3) -0.016(3)
C67 0.074(7) 0.040(5) 0.054(5) 0.000 0.015(5) 0.000
C68 0.077(5) 0.111(6) 0.045(3) -0.011(4) 0.025(3) -0.066(5)
C69 0.100(6) 0.106(6) 0.039(3) -0.022(3) 0.025(4) -0.081(5)
C70 0.108(6) 0.132(7) 0.037(3) -0.001(4) 0.007(4) 0.103(6)
C71 0.104(6) 0.128(7) 0.048(3) -0.004(4) 0.012(4) 0.098(6)
C72 0.112(10) 0.124(12) 0.037(3) -0.013(5) -0.017(5) 0.037(10)
C73 0.105(10) 0.124(12) 0.040(4) -0.012(5) -0.016(5) 0.034(10)
O74 0.038(3) 0.035(3) 0.049(3) 0.000 0.003(2) 0.000
O75 0.032(3) 0.024(3) 0.055(3) 0.000 -0.003(2) 0.000
O76 0.092(6) 0.046(4) 0.070(4) 0.000 0.029(4) 0.000

loop_
_atom_type_symbol
_atom_type_description
_atom_type_scat_dispersion_real
_atom_type_scat_dispersion_imag
_atom_type_scat_source
C C 0.0033 0.0016 'International Tables Vol C Tables 4.2.6.8 and 6.1.1.4'
N N 0.0061 0.0033 'International Tables Vol C Tables 4.2.6.8 and 6.1.1.4'
O O 0.0106 0.0060 'International Tables Vol C Tables 4.2.6.8 and 6.1.1.4'
Na Na 0.0362 0.0249 'International Tables Vol C Tables 4.2.6.8 and 6.1.1.4'
Zn Zn 0.2839 1.4301 'International Tables Vol C Tables 4.2.6.8 and 6.1.1.4'
Nd Nd -0.1943 3.0179 'International Tables Vol C Tables 4.2.6.8 and 6.1.1.4'
H H 0.0000 0.0000 'International Tables Vol C Tables 4.2.6.8 and 6.1.1.4'

loop_
_geom_angle_atom_site_label_1
_geom_angle_atom_site_label_2
_geom_angle_atom_site_label_3
_geom_angle
_geom_angle_site_symmetry_1
_geom_angle_site_symmetry_3
O16 Nd1 O16 74.58(16) 6 .
O16 Nd1 O10 115.05(11) 6 5_556
O16 Nd1 O10 115.05(11) . 5_556
O16 Nd1 O14 123.99(12) 6 8_545
O16 Nd1 O14 79.75(12) . 8_545
O10 Nd1 O14 120.88(11) 5_556 8_545
O16 Nd1 O14 79.75(12) 6 3
O16 Nd1 O14 123.99(12) . 3
O10 Nd1 O14 120.88(11) 5_556 3
O14 Nd1 O14 74.92(17) 8_545 3
O16 Nd1 O11 74.44(13) 6 5_556
O16 Nd1 O11 74.44(13) . 5_556
O10 Nd1 O11 51.86(16) 5_556 5_556
O14 Nd1 O11 142.49(8) 8_545 5_556
O14 Nd1 O11 142.49(8) 3 5_556
O16 Nd1 O9 120.39(11) 6 .
O16 Nd1 O9 50.98(11) . .
O10 Nd1 O9 75.71(9) 5_556 .
O14 Nd1 O9 72.92(11) 8_545 .
O14 Nd1 O9 147.80(12) 3 .
O11 Nd1 O9 69.71(8) 5_556 .
O16 Nd1 O9 50.98(11) 6 6
O16 Nd1 O9 120.39(11) . 6
O10 Nd1 O9 75.71(9) 5_556 6
O14 Nd1 O9 147.80(12) 8_545 6
O14 Nd1 O9 72.92(11) 3 6
O11 Nd1 O9 69.72(8) 5_556 6
O9 Nd1 O9 139.13(16) . 6
O16 Nd1 O6 107.94(11) 6 3
O16 Nd1 O6 171.51(11) . 3
O10 Nd1 O6 71.62(11) 5_556 3
O14 Nd1 O6 92.33(11) 8_545 3
O14 Nd1 O6 49.99(11) 3 3
O11 Nd1 O6 114.00(12) 5_556 3
O9 Nd1 O6 129.62(10) . 3
O9 Nd1 O6 65.44(10) 6 3
O16 Nd1 O6 171.51(11) 6 8_545
O16 Nd1 O6 107.94(11) . 8_545
O10 Nd1 O6 71.62(11) 5_556 8_545
O14 Nd1 O6 49.99(11) 8_545 8_545
O14 Nd1 O6 92.33(11) 3 8_545
O11 Nd1 O6 114.00(12) 5_556 8_545
O9 Nd1 O6 65.44(10) . 8_545
O9 Nd1 O6 129.62(10) 6 8_545
O6 Nd1 O6 68.39(14) 3 8_545
O16 Nd1 C33 97.48(13) 6 .
O16 Nd1 C33 25.73(13) . .
O10 Nd1 C33 94.91(12) 5_556 .
O14 Nd1 C33 75.66(13) 8_545 .
O14 Nd1 C33 141.94(13) 3 .
O11 Nd1 C33 69.22(11) 5_556 .
O9 Nd1 C33 25.28(12) . .
O9 Nd1 C33 133.67(12) 6 .
O6 Nd1 C33 154.35(12) 3 .
O6 Nd1 C33 86.85(12) 8_545 .
O16 Nd1 C33 25.74(13) 6 6
O16 Nd1 C33 97.49(13) . 6
O10 Nd1 C33 94.91(12) 5_556 6
O14 Nd1 C33 141.94(13) 8_545 6
O14 Nd1 C33 75.66(13) 3 6
O11 Nd1 C33 69.22(11) 5_556 6
O9 Nd1 C33 133.67(12) . 6
O9 Nd1 C33 25.27(12) 6 6
O6 Nd1 C33 86.84(12) 3 6
O6 Nd1 C33 154.35(12) 8_545 6
C33 Nd1 C33 116.64(19) . 6
O13 Nd2 O13 76.02(16) . 6
O13 Nd2 O12 74.15(13) . .
O13 Nd2 O12 74.15(13) 6 .
O13 Nd2 O15 80.80(12) . 8_445
O13 Nd2 O15 124.36(12) 6 8_445
O12 Nd2 O15 143.94(9) . 8_445
O13 Nd2 O15 124.36(12) . 3_455
O13 Nd2 O15 80.80(12) 6 3_455
O12 Nd2 O15 143.94(9) . 3_455
O15 Nd2 O15 72.04(17) 8_445 3_455
O13 Nd2 O10 114.47(11) . .
O13 Nd2 O10 114.47(11) 6 .
O12 Nd2 O10 52.00(17) . .
O15 Nd2 O10 121.16(11) 8_445 .
O15 Nd2 O10 121.16(11) 3_455 .
O13 Nd2 O8 121.64(11) . 6
O13 Nd2 O8 51.06(11) 6 6
O12 Nd2 O8 69.73(7) . 6
O15 Nd2 O8 146.32(11) 8_445 6
O15 Nd2 O8 74.39(11) 3_455 6
O10 Nd2 O8 75.00(9) . 6
O13 Nd2 O8 51.06(11) . .
O13 Nd2 O8 121.64(11) 6 .
O12 Nd2 O8 69.73(7) . .
O15 Nd2 O8 74.39(11) 8_445 .
O15 Nd2 O8 146.32(11) 3_455 .
O10 Nd2 O8 75.00(9) . .
O8 Nd2 O8 138.87(15) 6 .
O13 Nd2 O7 107.66(11) . 8_445
O13 Nd2 O7 171.03(11) 6 8_445
O12 Nd2 O7 114.59(13) . 8_445
O15 Nd2 O7 49.82(11) 8_445 8_445
O15 Nd2 O7 90.48(11) 3_455 8_445
O10 Nd2 O7 71.88(11) . 8_445
O8 Nd2 O7 128.53(11) 6 8_445
O8 Nd2 O7 65.31(10) . 8_445
O13 Nd2 O7 171.03(11) . 3_455
O13 Nd2 O7 107.66(11) 6 3_455
O12 Nd2 O7 114.59(13) . 3_455
O15 Nd2 O7 90.48(11) 8_445 3_455
O15 Nd2 O7 49.82(11) 3_455 3_455
O10 Nd2 O7 71.88(11) . 3_455
O8 Nd2 O7 65.31(10) 6 3_455
O8 Nd2 O7 128.53(11) . 3_455
O7 Nd2 O7 67.52(14) 8_445 3_455
O13 Nd2 C53 25.28(13) . .
O13 Nd2 C53 98.30(13) 6 .
O12 Nd2 C53 68.86(11) . .
O15 Nd2 C53 77.37(13) 8_445 .
O15 Nd2 C53 141.51(13) 3_455 .
O10 Nd2 C53 94.48(11) . .
O8 Nd2 C53 133.97(12) 6 .
O8 Nd2 C53 25.82(12) . .
O7 Nd2 C53 87.19(12) 8_445 .
O7 Nd2 C53 153.81(13) 3_455 .
N20 Zn3 N23 89.25(15) . .
N20 Zn3 O18 98.73(19) . .
N23 Zn3 O18 102.20(18) . .
N20 Zn3 N21 162.72(16) . .
N23 Zn3 N21 88.74(15) . .
O18 Zn3 N21 98.46(19) . .
N20 Zn3 N22 89.43(15) . .
N23 Zn3 N22 168.06(16) . .
O18 Zn3 N22 89.73(18) . .
N21 Zn3 N22 88.99(15) . .
O17 Na4 O8 100.35(17) . .
O17 Na4 O9 98.87(16) . 2_556
O8 Na4 O9 114.29(15) . 2_556
O17 Na4 O6 114.48(17) . 7_446
O8 Na4 O6 142.48(14) . 7_446
O9 Na4 O6 74.95(13) 2_556 7_446
O17 Na4 O7 116.57(16) . 8_445
O8 Na4 O7 74.19(13) . 8_445
O9 Na4 O7 141.96(14) 2_556 8_445
O6 Na4 O7 77.93(13) 7_446 8_445
O17 Na4 O10 170.89(17) . .
O8 Na4 O10 76.45(14) . .
O9 Na4 O10 75.14(14) 2_556 .
O6 Na4 O10 71.03(13) 7_446 .
O7 Na4 O10 71.08(13) 8_445 .
O17 Na4 Na5 132.68(15) . 7_446
O8 Na4 Na5 105.66(11) . 7_446
O9 Na4 Na5 105.22(11) 2_556 7_446
O6 Na4 Na5 39.57(10) 7_446 7_446
O7 Na4 Na5 40.10(9) 8_445 7_446
O10 Na4 Na5 56.28(10) . 7_446
O17 Na4 Nd1 136.27(15) . 5_556
O8 Na4 Nd1 114.37(11) . 5_556
O9 Na4 Nd1 43.53(9) 2_556 5_556
O6 Na4 Nd1 46.19(8) 7_446 5_556
O7 Na4 Nd1 98.53(9) 8_445 5_556
O10 Na4 Nd1 42.01(11) . 5_556
Na5 Na4 Nd1 63.14(5) 7_446 5_556
O17 Na4 Nd2 138.24(15) . .
O8 Na4 Nd2 43.72(9) . .
O9 Na4 Nd2 114.19(11) 2_556 .
O6 Na4 Nd2 98.80(9) 7_446 .
O7 Na4 Nd2 45.12(8) 8_445 .
O10 Na4 Nd2 43.28(11) . .
Na5 Na4 Nd2 63.38(6) 7_446 .
Nd1 Na4 Nd2 85.00(4) 5_556 .
O19 Na5 O6 111.2(3) . .
O19 Na5 O6 111.2(3) . 6_545
O6 Na5 O6 81.49(19) . 6_545
O19 Na5 O7 115.4(3) . 2_556
O6 Na5 O7 82.13(13) . 2_556
O6 Na5 O7 133.40(17) 6_545 2_556
O19 Na5 O7 115.4(3) . 5_546
O6 Na5 O7 133.40(17) . 5_546
O6 Na5 O7 82.13(13) 6_545 5_546
O7 Na5 O7 78.28(19) 2_556 5_546
O19 Na5 Na4 131.30(5) . 4_446
O6 Na5 Na4 103.33(12) . 4_446
O6 Na5 Na4 41.46(9) 6_545 4_446
O7 Na5 Na4 102.17(13) 2_556 4_446
O7 Na5 Na4 42.55(9) 5_546 4_446
O19 Na5 Na4 131.30(5) . 7_446
O6 Na5 Na4 41.47(9) . 7_446
O6 Na5 Na4 103.32(12) 6_545 7_446
O7 Na5 Na4 42.55(9) 2_556 7_446
O7 Na5 Na4 102.17(13) 5_546 7_446
Na4 Na5 Na4 97.28(9) 4_446 7_446
O19 Na5 Nd1 136.4(4) . 3_445
O6 Na5 Nd1 43.84(9) . 3_445
O6 Na5 Nd1 43.84(9) 6_545 3_445
O7 Na5 Nd1 97.82(11) 2_556 3_445
O7 Na5 Nd1 97.82(11) 5_546 3_445
Na4 Na5 Nd1 60.07(5) 4_446 3_445
Na4 Na5 Nd1 60.07(5) 7_446 3_445
O19 Na5 Nd2 141.7(4) . 7_446
O6 Na5 Nd2 97.36(12) . 7_446
O6 Na5 Nd2 97.36(12) 6_545 7_446
O7 Na5 Nd2 42.53(10) 2_556 7_446
O7 Na5 Nd2 42.53(10) 5_546 7_446
Na4 Na5 Nd2 60.06(6) 4_446 7_446
Na4 Na5 Nd2 60.06(6) 7_446 7_446
Nd1 Na5 Nd2 81.92(6) 3_445 7_446
C36 O6 Na5 137.1(3) . .
C36 O6 Na4 122.2(3) . 7_446
Na5 O6 Na4 98.96(15) . 7_446
C36 O6 Nd1 90.0(3) . 3_445
Na5 O6 Nd1 99.55(12) . 3_445
Na4 O6 Nd1 93.58(12) 7_446 3_445
C29 O7 Na5 137.2(3) . 5_546
C29 O7 Na4 122.7(3) . 8_545
Na5 O7 Na4 97.35(14) 5_546 8_545
C29 O7 Nd2 91.6(3) . 3_545
Na5 O7 Nd2 100.95(12) 5_546 3_545
Na4 O7 Nd2 93.97(11) 8_545 3_545
C53 O8 Na4 168.5(3) . .
C53 O8 Nd2 90.8(3) . .
Na4 O8 Nd2 99.70(13) . .
C33 O9 Na4 168.1(3) . 2_556
C33 O9 Nd1 92.1(3) . .
Na4 O9 Nd1 99.09(12) 2_556 .
N24 O10 Nd1 96.4(5) . 5_556
N24 O10 Nd2 92.3(5) . .
Nd1 O10 Nd2 171.3(2) 5_556 .
N24 O10 Na4 104.89(10) . 6
Nd1 O10 Na4 89.41(12) 5_556 6
Nd2 O10 Na4 88.34(11) . 6
N24 O10 Na4 104.89(10) . .
Nd1 O10 Na4 89.41(12) 5_556 .
Nd2 O10 Na4 88.34(11) . .
Na4 O10 Na4 150.14(19) 6 .
N24 O11 Nd1 96.3(4) . 5_556
N24 O12 Nd2 96.0(4) . .
C53 O13 Nd2 97.8(3) . .
C36 O14 Nd1 99.9(3) . 3_445
C29 O15 Nd2 97.0(3) . 3_545
C33 O16 Nd1 96.5(3) . .
C67 O18 Zn3 149.9(6) . .
C38 N20 C35 106.5(4) . .
C38 N20 Zn3 127.1(3) . .
C35 N20 Zn3 126.3(3) . .
C34 N21 C44 106.7(4) . .
C34 N21 Zn3 126.3(3) . .
C44 N21 Zn3 126.7(3) . .
C31 N22 C27 108.1(4) . .
C31 N22 Zn3 124.6(3) . .
C27 N22 Zn3 123.1(3) . .
C25 N23 C26 107.2(4) . .
C25 N23 Zn3 125.3(3) . .
C26 N23 Zn3 126.0(3) . .
O12 N24 O11 124.9(7) . .
O12 N24 O10 119.6(7) . .
O11 N24 O10 115.5(7) . .
O12 N24 Nd2 58.9(4) . .
O11 N24 Nd2 176.2(6) . .
O10 N24 Nd2 60.8(4) . .
O12 N24 Nd1 176.7(5) . 5_556
O11 N24 Nd1 58.4(4) . 5_556
O10 N24 Nd1 57.1(4) . 5_556
Nd2 N24 Nd1 117.8(2) . 5_556
N23 C25 C37 125.6(4) . .
N23 C25 C54 109.0(4) . .
C37 C25 C54 125.3(4) . .
N23 C26 C41 124.9(4) . .
N23 C26 C45 109.0(4) . .
C41 C26 C45 126.0(4) . .
N22 C27 C43 126.9(4) . .
N22 C27 C58 108.7(4) . .
C43 C27 C58 124.4(4) . .
C64 C28 C42 119.3(4) . .
C64 C28 C33 119.7(5) . .
C42 C28 C33 120.8(4) . .
O15 C29 O7 121.5(4) . .
O15 C29 C32 119.3(4) . .
O7 C29 C32 119.2(4) . .
O15 C29 Nd2 58.3(2) . 3_545
O7 C29 Nd2 63.3(2) . 3_545
C32 C29 Nd2 175.4(3) . 3_545
C72 C30 C70 114.9(5) . .
C72 C30 C37 121.5(5) . .
C70 C30 C37 123.6(5) . .
N22 C31 C40 125.8(4) . .
N22 C31 C52 109.5(4) . .
C40 C31 C52 124.8(4) . .
C73 C32 C71 115.5(5) . .
C73 C32 C29 121.8(5) . .
C71 C32 C29 122.7(5) . .
O9 C33 O16 120.2(4) . .
O9 C33 C28 121.4(5) . .
O16 C33 C28 118.4(4) . .
O9 C33 Nd1 62.6(2) . .
O16 C33 Nd1 57.7(2) . .
C28 C33 Nd1 174.4(3) . .
N21 C34 C40 125.2(4) . .
N21 C34 C57 109.5(4) . .
C40 C34 C57 125.3(4) . .
C43 C35 N20 125.1(4) . .
C43 C35 C47 125.9(4) . .
N20 C35 C47 109.0(4) . .
O14 C36 O6 120.0(4) . .
O14 C36 C49 119.5(5) . .
O6 C36 C49 120.5(5) . .
O14 C36 Nd1 55.5(3) . 3_445
O6 C36 Nd1 64.5(3) . 3_445
C49 C36 Nd1 174.2(4) . 3_445
C38 C37 C25 125.3(4) . .
C38 C37 C30 117.6(4) . .
C25 C37 C30 117.1(4) . .
N20 C38 C37 124.8(4) . .
N20 C38 C51 109.3(4) . .
C37 C38 C51 125.6(4) . .
C62 C39 C60 118.4(5) . .
C62 C39 C40 120.9(4) . .
C60 C39 C40 120.7(4) . .
C31 C40 C34 125.4(4) . .
C31 C40 C39 116.8(4) . .
C34 C40 C39 117.6(4) . .
C26 C41 C44 126.1(5) . .
C26 C41 C55 116.8(4) . .
C44 C41 C55 117.1(4) . .
C56 C42 C28 119.9(4) . .
C35 C43 C27 124.4(4) . .
C35 C43 C46 118.4(4) . .
C27 C43 C46 117.2(4) . .
N21 C44 C41 124.7(4) . .
N21 C44 C63 110.1(4) . .
C41 C44 C63 125.0(5) . .
C54 C45 C26 107.3(4) . .
C61 C46 C56 117.8(4) . .
C61 C46 C43 120.2(4) . .
C56 C46 C43 121.9(4) . .
C51 C47 C35 107.4(4) . .
C50 C48 C62 120.3(5) . .
C65 C49 C68 117.4(5) . .
C65 C49 C36 121.9(5) . .
C68 C49 C36 120.7(5) . .
C48 C50 C59 119.2(5) . .
C48 C50 C53 120.4(5) . .
C59 C50 C53 120.3(4) . .
C47 C51 C38 107.7(4) . .
C58 C52 C31 106.6(4) . .
O13 C53 O8 120.1(5) . .
O13 C53 C50 119.9(5) . .
O8 C53 C50 120.0(4) . .
O13 C53 Nd2 56.9(3) . .
O8 C53 Nd2 63.4(2) . .
C50 C53 Nd2 174.6(3) . .
C45 C54 C25 107.4(4) . .
C69 C55 C66 115.9(5) . .
C69 C55 C41 120.5(5) . .
C66 C55 C41 123.6(5) . .
C42 C56 C46 121.1(5) . .
C63 C57 C34 107.6(4) . .
C52 C58 C27 107.1(4) . .
C60 C59 C50 120.2(5) . .
C59 C60 C39 121.2(5) . .
C64 C61 C46 121.5(5) . .
C39 C62 C48 120.7(5) . .
C57 C63 C44 106.0(5) . .
C28 C64 C61 120.4(5) . .
C49 C65 C66 121.6(5) . .
C65 C66 C55 121.8(5) . .
O18 C67 O18 139.1(10) 2_556 .
C49 C68 C69 121.1(6) . .
C55 C69 C68 122.2(6) . .
C30 C70 C71 122.7(6) . .
C32 C71 C70 121.9(6) . .
C30 C72 C73 122.7(6) . .
C32 C73 C72 122.3(6) . .

loop_
_geom_bond_atom_site_label_1
_geom_bond_atom_site_label_2
_geom_bond_distance
_geom_bond_site_symmetry_2
Nd1 O16 2.489(3) 6
Nd1 O16 2.489(3) .
Nd1 O10 2.493(5) 5_556
Nd1 O14 2.497(4) 8_545
Nd1 O14 2.497(4) 3
Nd1 O11 2.529(5) 5_556
Nd1 O9 2.598(3) .
Nd1 O9 2.598(3) 6
Nd1 O6 2.694(3) 3
Nd1 O6 2.694(3) 8_545
Nd1 C33 2.925(5) .
Nd1 C33 2.925(5) 6
Nd2 O13 2.476(4) .
Nd2 O13 2.476(4) 6
Nd2 O12 2.524(5) .
Nd2 O15 2.546(3) 8_445
Nd2 O15 2.546(3) 3_455
Nd2 O10 2.561(5) .
Nd2 O8 2.619(3) 6
Nd2 O8 2.619(3) .
Nd2 O7 2.653(3) 8_445
Nd2 O7 2.653(3) 3_455
Nd2 C53 2.929(5) .
Zn3 N20 2.049(4) .
Zn3 N23 2.057(4) .
Zn3 O18 2.069(5) .
Zn3 N21 2.071(4) .
Zn3 N22 2.074(4) .
Na4 O17 2.231(4) .
Na4 O8 2.258(4) .
Na4 O9 2.291(4) 2_556
Na4 O6 2.411(4) 7_446
Na4 O7 2.452(4) 8_445
Na4 O10 2.794(2) .
Na4 Na5 3.596(3) 7_446
Na4 Nd1 3.725(2) 5_556
Na5 O19 2.288(10) .
Na5 O6 2.319(4) .
Na5 O6 2.319(4) 6_545
Na5 O7 2.336(4) 2_556
Na5 O7 2.336(4) 5_546
Na5 Na4 3.596(3) 4_446
Na5 Na4 3.596(3) 7_446
Na5 Nd1 3.835(3) 3_445
Na5 Nd2 3.853(3) 7_446
O6 C36 1.281(6) .
O6 Na4 2.411(4) 7_446
O6 Nd1 2.694(3) 3_445
O7 C29 1.263(6) .
O7 Na5 2.336(4) 5_546
O7 Na4 2.452(4) 8_545
O7 Nd2 2.653(3) 3_545
O8 C53 1.276(6) .
O9 C33 1.250(6) .
O9 Na4 2.291(4) 2_556
O10 N24 1.327(8) .
O10 Nd1 2.493(5) 5_556
O10 Na4 2.794(2) 6
O11 N24 1.271(9) .
O11 Nd1 2.529(5) 5_556
O12 N24 1.252(9) .
O13 C53 1.263(6) .
O14 C36 1.259(6) .
O14 Nd1 2.497(4) 3_445
O15 C29 1.249(6) .
O15 Nd2 2.546(3) 3_545
O16 C33 1.278(6) .
O18 C67 1.181(5) .
N20 C38 1.377(6) .
N20 C35 1.394(6) .
N21 C34 1.368(6) .
N21 C44 1.371(6) .
N22 C31 1.355(6) .
N22 C27 1.362(6) .
N23 C25 1.374(6) .
N23 C26 1.378(6) .
N24 Nd1 2.952(9) 5_556
C25 C37 1.403(7) .
C25 C54 1.448(7) .
C26 C41 1.390(7) .
C26 C45 1.445(6) .
C27 C43 1.413(7) .
C27 C58 1.448(7) .
C28 C64 1.380(7) .
C28 C42 1.399(7) .
C28 C33 1.487(7) .
C29 C32 1.495(6) .
C29 Nd2 2.969(5) 3_545
C30 C72 1.322(8) .
C30 C70 1.342(8) .
C30 C37 1.486(7) .
C31 C40 1.403(7) .
C31 C52 1.444(7) .
C32 C73 1.325(8) .
C32 C71 1.337(8) .
C34 C40 1.412(7) .
C34 C57 1.436(7) .
C35 C43 1.392(6) .
C35 C47 1.447(7) .
C36 C49 1.485(7) .
C36 Nd1 2.984(5) 3_445
C37 C38 1.397(7) .
C38 C51 1.447(7) .
C39 C62 1.377(7) .
C39 C60 1.397(7) .
C39 C40 1.496(7) .
C41 C44 1.408(7) .
C41 C55 1.500(7) .
C42 C56 1.387(7) .
C43 C46 1.494(6) .
C44 C63 1.442(7) .
C45 C54 1.353(7) .
C46 C61 1.389(7) .
C46 C56 1.401(7) .
C47 C51 1.349(7) .
C48 C50 1.383(7) .
C48 C62 1.393(7) .
C49 C65 1.352(7) .
C49 C68 1.361(8) .
C50 C59 1.385(7) .
C50 C53 1.484(7) .
C52 C58 1.361(7) .
C55 C69 1.356(8) .
C55 C66 1.383(7) .
C57 C63 1.365(7) .
C59 C60 1.373(7) .
C61 C64 1.383(7) .
C65 C66 1.370(7) .
C67 O18 1.181(5) 2_556
C68 C69 1.382(8) .
C70 C71 1.379(8) .
C72 C73 1.389(9) .

loop_
_platon_squeeze_void_nr
_platon_squeeze_void_average_x
_platon_squeeze_void_average_y
_platon_squeeze_void_average_z
_platon_squeeze_void_volume
_platon_squeeze_void_count_electrons
_platon_squeeze_void_content
1 -0.012 -0.003 -0.017 3722 964 ' '
2 0.000 0.500 0.509 499 115 ' '
3 0.500 0.000 0.376 499 115 ' '
